data_1518604
loop_
_publ_author_name
'Xu, Xinfang'
'Deng, Yongming'
'Yim, David N.'
'Zavalij, Peter Y.'
'Doyle, Michael P.'

_publ_section_title
;
 Enantioselective cis-\b-lactam synthesis by intramolecular C-H
 functionalization from enoldiazoacetamides and derivative donor-acceptor
 cyclopropenes.
;
_journal_issue 4
_journal_name_full 'Chemical science (Royal Society of Chemistry : 2010)'
_journal_page_first 2196
_journal_page_last 2201
_journal_paper_doi 10.1039/C4SC03991B
_journal_volume 6
_journal_year 2015
_chemical_formula_sum 'C23 H38 N2 O2 Si'
_chemical_formula_weight 402.64
_chemical_name_systematic
; 
 ? 
;
_space_group_IT_number 19
_symmetry_space_group_name_Hall 'P 2ac 2ab'
_symmetry_space_group_name_H-M 'P 21 21 21'
_atom_sites_solution_hydrogens geom
_atom_sites_solution_primary direct
_atom_sites_solution_secondary difmap
_audit_creation_method SHELXL-97
_audit_update_record
;
2014-08-11 deposited with the CCDC.
2015-01-28 downloaded from the CCDC.
;
_cell_angle_alpha 90.00
_cell_angle_beta 90.00
_cell_angle_gamma 90.00
_cell_formula_units_Z 4
_cell_length_a 11.9997(4)
_cell_length_b 12.0093(4)
_cell_length_c 16.8043(5)
_cell_measurement_temperature 150(2)
_cell_volume 2421.63(13)
_computing_structure_refinement 'SHELXL-97 (Sheldrick, 2008)'
_computing_structure_solution 'SHELXS-97 (Sheldrick, 2008)'
_diffrn_ambient_temperature 150(2)
_diffrn_measured_fraction_theta_full 0.991
_diffrn_measured_fraction_theta_max 0.991
_diffrn_radiation_monochromator graphite
_diffrn_radiation_source 'fine-focus sealed tube'
_diffrn_radiation_type MoK\a
_diffrn_radiation_wavelength 0.71073
_diffrn_reflns_av_R_equivalents 0.0187
_diffrn_reflns_av_sigmaI/netI 0.0221
_diffrn_reflns_limit_h_max 16
_diffrn_reflns_limit_h_min -4
_diffrn_reflns_limit_k_max 16
_diffrn_reflns_limit_k_min -16
_diffrn_reflns_limit_l_max 20
_diffrn_reflns_limit_l_min -23
_diffrn_reflns_number 11506
_diffrn_reflns_theta_full 30.00
_diffrn_reflns_theta_max 30.00
_diffrn_reflns_theta_min 2.08
_exptl_absorpt_coefficient_mu 0.116
_exptl_absorpt_correction_T_max 0.9540
_exptl_absorpt_correction_T_min 0.9421
_exptl_crystal_density_diffrn 1.104
_exptl_crystal_density_method 'not measured'
_exptl_crystal_F_000 880
_exptl_crystal_size_max 0.52
_exptl_crystal_size_mid 0.49
_exptl_crystal_size_min 0.41
_refine_diff_density_max 0.484
_refine_diff_density_min -0.372
_refine_diff_density_rms 0.132
_refine_ls_abs_structure_details 'Flack H D (1983), Acta Cryst. A39, 876-881'
_refine_ls_abs_structure_Flack 0.03(13)
_refine_ls_extinction_method none
_refine_ls_goodness_of_fit_ref 0.997
_refine_ls_hydrogen_treatment mixed
_refine_ls_matrix_type full
_refine_ls_number_parameters 370
_refine_ls_number_reflns 6419
_refine_ls_number_restraints 0
_refine_ls_restrained_S_all 0.997
_refine_ls_R_factor_all 0.0358
_refine_ls_R_factor_gt 0.0339
_refine_ls_shift/su_max 0.000
_refine_ls_shift/su_mean 0.000
_refine_ls_structure_factor_coef Fsqd
_refine_ls_weighting_details 'calc w=1/[\s^2^(Fo^2^)+(0.0100P)^2^+2.8000P] where P=(Fo^2^+2Fc^2^)/3'
_refine_ls_weighting_scheme calc
_refine_ls_wR_factor_gt 0.1080
_refine_ls_wR_factor_ref 0.1087
_reflns_number_gt 6106
_reflns_number_total 6419
_reflns_threshold_expression >2sigma(I)
_cod_data_source_file c4sc03991b2.cif
_cod_data_source_block 2600prelim
_cod_depositor_comments
;Adding full bibliography for 1518604.cif.

 Adding full bibliography for 1518604.cif.
;
_cod_database_code 1518604

loop_
_symmetry_equiv_pos_as_xyz
'x, y, z'
'-x+1/2, -y, z+1/2'
'-x, y+1/2, -z+1/2'
'x+1/2, -y+1/2, -z'

loop_
_atom_site_label
_atom_site_type_symbol
_atom_site_fract_x
_atom_site_fract_y
_atom_site_fract_z
_atom_site_U_iso_or_equiv
_atom_site_adp_type
_atom_site_occupancy
_atom_site_symmetry_multiplicity
_atom_site_calc_flag
_atom_site_refinement_flags
O1 O 0.32680(18) 0.84807(15) 0.55399(11) 0.0452(5) Uani 1 1 d .
C1 C 0.4012(2) 0.77986(18) 0.54978(13) 0.0299(4) Uani 1 1 d .
N2 N 0.46408(15) 0.72784(15) 0.60569(10) 0.0245(4) Uani 1 1 d .
C3 C 0.52902(17) 0.65869(16) 0.54905(12) 0.0224(4) Uani 1 1 d .
H3 H 0.606(2) 0.679(2) 0.5490(14) 0.026(6) Uiso 1 1 d .
C4 C 0.46164(19) 0.72091(17) 0.48142(12) 0.0265(4) Uani 1 1 d .
H4 H 0.510(2) 0.771(2) 0.4548(15) 0.028(6) Uiso 1 1 d .
C21 C 0.47308(18) 0.74514(18) 0.69266(12) 0.0264(4) Uani 1 1 d .
C22 C 0.5809(2) 0.6906(2) 0.72116(14) 0.0350(5) Uani 1 1 d .
H22A H 0.581(2) 0.610(2) 0.7091(17) 0.043(5) Uiso 1 1 d .
H22B H 0.589(2) 0.699(2) 0.7797(18) 0.043(5) Uiso 1 1 d .
H22C H 0.650(3) 0.727(2) 0.6931(18) 0.043(5) Uiso 1 1 d .
C23 C 0.3727(2) 0.6917(3) 0.73339(16) 0.0415(6) Uani 1 1 d .
H23A H 0.302(3) 0.722(3) 0.710(2) 0.052(5) Uiso 1 1 d .
H23B H 0.376(3) 0.707(2) 0.792(2) 0.052(5) Uiso 1 1 d .
H23C H 0.372(3) 0.610(3) 0.7227(18) 0.052(5) Uiso 1 1 d .
C24 C 0.4765(3) 0.8705(2) 0.70912(15) 0.0384(5) Uani 1 1 d .
H24A H 0.541(3) 0.907(3) 0.6792(17) 0.048(5) Uiso 1 1 d .
H24B H 0.482(2) 0.884(3) 0.7664(18) 0.048(5) Uiso 1 1 d .
H24C H 0.412(3) 0.907(3) 0.6868(18) 0.048(5) Uiso 1 1 d .
C31 C 0.51679(16) 0.53427(16) 0.55566(11) 0.0213(4) Uani 1 1 d .
C32 C 0.60841(17) 0.46612(18) 0.54137(13) 0.0260(4) Uani 1 1 d .
H32 H 0.678(2) 0.502(2) 0.5305(14) 0.029(6) Uiso 1 1 d .
C33 C 0.59956(17) 0.35102(18) 0.54216(13) 0.0265(4) Uani 1 1 d .
H33 H 0.661(2) 0.309(2) 0.5354(15) 0.030(7) Uiso 1 1 d .
C34 C 0.49748(16) 0.29784(16) 0.55691(12) 0.0218(4) Uani 1 1 d .
C35 C 0.40543(16) 0.36708(18) 0.57278(12) 0.0240(4) Uani 1 1 d .
H35 H 0.338(2) 0.334(2) 0.5846(15) 0.027(6) Uiso 1 1 d .
C36 C 0.41530(15) 0.48205(18) 0.57214(12) 0.0236(4) Uani 1 1 d .
H36 H 0.353(2) 0.529(2) 0.5847(14) 0.022(6) Uiso 1 1 d .
N3 N 0.48825(15) 0.18196(15) 0.55882(11) 0.0272(4) Uani 1 1 d .
C37 C 0.5807(2) 0.1171(2) 0.52785(19) 0.0394(6) Uani 1 1 d .
H37A H 0.596(3) 0.132(3) 0.4728(19) 0.049(5) Uiso 1 1 d .
H37B H 0.562(3) 0.038(2) 0.5385(17) 0.049(5) Uiso 1 1 d .
H37C H 0.647(3) 0.136(2) 0.5578(18) 0.049(5) Uiso 1 1 d .
C38 C 0.3798(2) 0.1332(2) 0.54187(17) 0.0360(5) Uani 1 1 d .
H38A H 0.324(3) 0.161(2) 0.5809(18) 0.046(5) Uiso 1 1 d .
H38B H 0.385(2) 0.050(2) 0.5484(18) 0.046(5) Uiso 1 1 d .
H38C H 0.353(3) 0.149(2) 0.4888(18) 0.046(5) Uiso 1 1 d .
C41 C 0.39609(18) 0.65471(17) 0.42314(12) 0.0257(4) Uani 1 1 d .
C42 C 0.2863(2) 0.6402(2) 0.42677(15) 0.0344(5) Uani 1 1 d .
H42A H 0.244(2) 0.596(2) 0.3890(17) 0.039(5) Uiso 1 1 d .
H42B H 0.243(2) 0.676(2) 0.4694(17) 0.039(5) Uiso 1 1 d .
O4 O 0.46427(13) 0.61204(13) 0.36567(9) 0.0284(3) Uani 1 1 d .
Si4 Si 0.43853(5) 0.51496(5) 0.29702(4) 0.02555(12) Uani 1 1 d .
C43 C 0.3819(2) 0.3889(2) 0.34676(17) 0.0430(6) Uani 1 1 d .
H43A H 0.4307 0.3679 0.3910 0.051(8) Uiso 0.71(3) 1 calc PR
H43B H 0.3781 0.3276 0.3084 0.051(8) Uiso 0.71(3) 1 calc PR
H43C H 0.3071 0.4048 0.3671 0.051(8) Uiso 0.71(3) 1 calc PR
H43D H 0.3132 0.3656 0.3200 0.051(8) Uiso 0.29(3) 1 calc PR
H43E H 0.3658 0.4059 0.4026 0.051(8) Uiso 0.29(3) 1 calc PR
H43F H 0.4369 0.3287 0.3439 0.051(8) Uiso 0.29(3) 1 calc PR
C44 C 0.3399(2) 0.5710(3) 0.22135(16) 0.0443(6) Uani 1 1 d .
H44A H 0.2659 0.5794 0.2452 0.044(7) Uiso 0.77(3) 1 calc PR
H44B H 0.3355 0.5195 0.1762 0.044(7) Uiso 0.77(3) 1 calc PR
H44C H 0.3664 0.6437 0.2028 0.044(7) Uiso 0.77(3) 1 calc PR
H44D H 0.3793 0.5823 0.1709 0.044(7) Uiso 0.23(3) 1 calc PR
H44E H 0.3096 0.6422 0.2399 0.044(7) Uiso 0.23(3) 1 calc PR
H44F H 0.2788 0.5180 0.2134 0.044(7) Uiso 0.23(3) 1 calc PR
C45 C 0.57912(19) 0.4877(2) 0.25195(13) 0.0313(5) Uani 1 1 d .
C46 C 0.6275(3) 0.5960(3) 0.2185(2) 0.0520(8) Uani 1 1 d .
H46A H 0.633(3) 0.654(3) 0.262(2) 0.070(6) Uiso 1 1 d .
H46B H 0.579(3) 0.631(3) 0.177(2) 0.070(6) Uiso 1 1 d .
H46C H 0.696(3) 0.584(3) 0.194(2) 0.070(6) Uiso 1 1 d .
C47 C 0.6588(3) 0.4429(3) 0.31512(19) 0.0506(8) Uani 1 1 d .
H47A H 0.730(3) 0.427(3) 0.292(2) 0.058(6) Uiso 1 1 d .
H47B H 0.630(3) 0.375(3) 0.3331(19) 0.058(6) Uiso 1 1 d .
H47C H 0.670(3) 0.497(3) 0.3592(19) 0.058(6) Uiso 1 1 d .
C48 C 0.5677(3) 0.4032(3) 0.18384(18) 0.0487(7) Uani 1 1 d .
H48A H 0.640(3) 0.381(3) 0.1633(18) 0.056(5) Uiso 1 1 d .
H48B H 0.517(3) 0.430(3) 0.145(2) 0.056(5) Uiso 1 1 d .
H48C H 0.537(3) 0.328(3) 0.2076(19) 0.056(5) Uiso 1 1 d .

loop_
_atom_site_aniso_label
_atom_site_aniso_U_11
_atom_site_aniso_U_22
_atom_site_aniso_U_33
_atom_site_aniso_U_23
_atom_site_aniso_U_13
_atom_site_aniso_U_12
O1 0.0623(12) 0.0364(10) 0.0368(9) -0.0080(8) -0.0110(9) 0.0257(9)
C1 0.0434(12) 0.0210(9) 0.0255(10) -0.0016(8) -0.0031(9) 0.0061(9)
N2 0.0302(9) 0.0223(8) 0.0211(8) -0.0016(6) 0.0001(7) 0.0041(7)
C3 0.0239(8) 0.0221(9) 0.0212(9) -0.0002(7) 0.0011(7) -0.0013(7)
C4 0.0377(11) 0.0198(9) 0.0220(9) 0.0014(7) -0.0012(8) 0.0014(8)
C21 0.0306(10) 0.0278(10) 0.0209(9) -0.0011(8) -0.0006(8) 0.0002(8)
C22 0.0381(13) 0.0407(13) 0.0263(11) -0.0021(9) -0.0073(9) 0.0065(10)
C23 0.0403(14) 0.0555(17) 0.0287(12) -0.0010(11) 0.0073(10) -0.0109(12)
C24 0.0554(15) 0.0314(12) 0.0285(11) -0.0070(10) -0.0052(11) 0.0027(11)
C31 0.0224(8) 0.0223(9) 0.0191(8) 0.0011(7) -0.0003(7) 0.0003(7)
C32 0.0199(8) 0.0277(10) 0.0304(10) 0.0008(8) 0.0021(8) -0.0015(8)
C33 0.0211(9) 0.0256(10) 0.0329(11) 0.0003(9) 0.0023(8) 0.0054(8)
C34 0.0225(8) 0.0229(9) 0.0200(9) 0.0027(7) -0.0021(7) 0.0010(7)
C35 0.0194(8) 0.0266(10) 0.0260(9) 0.0047(8) 0.0019(7) -0.0011(7)
C36 0.0199(8) 0.0247(9) 0.0261(9) 0.0023(8) 0.0018(7) 0.0038(7)
N3 0.0282(8) 0.0215(8) 0.0320(9) 0.0019(7) -0.0033(7) 0.0011(7)
C37 0.0361(13) 0.0259(11) 0.0563(16) -0.0046(11) -0.0032(12) 0.0069(10)
C38 0.0332(11) 0.0283(12) 0.0465(14) 0.0005(11) -0.0002(11) -0.0072(9)
C41 0.0344(10) 0.0209(9) 0.0218(9) 0.0019(7) -0.0021(8) 0.0056(8)
C42 0.0326(11) 0.0382(13) 0.0323(12) -0.0009(10) -0.0031(9) 0.0083(10)
O4 0.0301(7) 0.0292(8) 0.0259(7) -0.0072(6) -0.0002(6) -0.0013(6)
Si4 0.0284(3) 0.0243(3) 0.0240(3) -0.0029(2) -0.0047(2) -0.0009(2)
C43 0.0498(15) 0.0354(13) 0.0437(14) -0.0007(11) 0.0011(12) -0.0127(12)
C44 0.0428(14) 0.0548(17) 0.0352(13) -0.0031(12) -0.0141(11) 0.0073(12)
C45 0.0353(11) 0.0322(11) 0.0265(10) -0.0087(9) 0.0001(8) 0.0018(10)
C46 0.0545(18) 0.0505(17) 0.0509(18) -0.0076(14) 0.0193(15) -0.0133(14)
C47 0.0402(15) 0.068(2) 0.0439(16) -0.0081(14) -0.0020(12) 0.0199(14)
C48 0.0598(18) 0.0456(16) 0.0406(14) -0.0202(12) 0.0025(14) 0.0060(15)

loop_
_atom_type_symbol
_atom_type_description
_atom_type_scat_dispersion_real
_atom_type_scat_dispersion_imag
_atom_type_scat_source
C C 0.0033 0.0016 'International Tables Vol C Tables 4.2.6.8 and 6.1.1.4'
H H 0.0000 0.0000 'International Tables Vol C Tables 4.2.6.8 and 6.1.1.4'
N N 0.0061 0.0033 'International Tables Vol C Tables 4.2.6.8 and 6.1.1.4'
O O 0.0106 0.0060 'International Tables Vol C Tables 4.2.6.8 and 6.1.1.4'
Si Si 0.0817 0.0704 'International Tables Vol C Tables 4.2.6.8 and 6.1.1.4'

loop_
_geom_angle_atom_site_label_1
_geom_angle_atom_site_label_2
_geom_angle_atom_site_label_3
_geom_angle
O1 C1 N2 132.8(2)
O1 C1 C4 134.7(2)
N2 C1 C4 92.46(17)
C1 N2 C21 131.25(18)
C1 N2 C3 96.05(16)
C21 N2 C3 132.34(17)
N2 C3 C31 117.18(17)
N2 C3 C4 85.88(14)
C31 C3 C4 118.16(17)
N2 C3 H3 111.6(15)
C31 C3 H3 110.1(15)
C4 C3 H3 112.0(15)
C41 C4 C1 119.4(2)
C41 C4 C3 119.41(17)
C1 C4 C3 85.51(15)
C41 C4 H4 110.7(15)
C1 C4 H4 110.3(15)
C3 C4 H4 109.1(15)
N2 C21 C23 109.03(19)
N2 C21 C22 108.14(18)
C23 C21 C22 110.3(2)
N2 C21 C24 108.56(18)
C23 C21 C24 110.7(2)
C22 C21 C24 110.0(2)
C21 C22 H22A 111.1(17)
C21 C22 H22B 110.3(17)
H22A C22 H22B 107(2)
C21 C22 H22C 110.6(16)
H22A C22 H22C 108(2)
H22B C22 H22C 109(2)
C21 C23 H23A 109.7(19)
C21 C23 H23B 109.4(18)
H23A C23 H23B 111(3)
C21 C23 H23C 110.1(18)
H23A C23 H23C 106(3)
H23B C23 H23C 111(2)
C21 C24 H24A 110.8(17)
C21 C24 H24B 109.9(18)
H24A C24 H24B 111(2)
C21 C24 H24C 110.8(19)
H24A C24 H24C 103(2)
H24B C24 H24C 111(3)
C32 C31 C36 117.32(18)
C32 C31 C3 119.60(18)
C36 C31 C3 123.02(18)
C33 C32 C31 121.61(19)
C33 C32 H32 121.1(16)
C31 C32 H32 117.3(16)
C32 C33 C34 121.48(19)
C32 C33 H33 119.7(16)
C34 C33 H33 118.7(16)
N3 C34 C33 121.79(18)
N3 C34 C35 121.46(18)
C33 C34 C35 116.71(18)
C36 C35 C34 121.32(18)
C36 C35 H35 120.6(15)
C34 C35 H35 118.1(16)
C35 C36 C31 121.54(18)
C35 C36 H36 120.8(14)
C31 C36 H36 117.6(14)
C34 N3 C37 117.75(19)
C34 N3 C38 117.87(18)
C37 N3 C38 113.42(19)
N3 C37 H37A 113.4(18)
N3 C37 H37B 106.3(18)
H37A C37 H37B 113(3)
N3 C37 H37C 108.5(18)
H37A C37 H37C 108(3)
H37B C37 H37C 108(2)
N3 C38 H38A 109.6(18)
N3 C38 H38B 108.5(17)
H38A C38 H38B 108(2)
N3 C38 H38C 113.3(19)
H38A C38 H38C 109(2)
H38B C38 H38C 109(2)
C42 C41 O4 125.2(2)
C42 C41 C4 124.3(2)
O4 C41 C4 110.47(19)
C41 C42 H42A 123.9(17)
C41 C42 H42B 119.9(17)
H42A C42 H42B 116(2)
C41 O4 Si4 129.80(14)
O4 Si4 C43 109.02(11)
O4 Si4 C44 109.69(11)
C43 Si4 C44 111.66(14)
O4 Si4 C45 103.55(9)
C43 Si4 C45 111.58(12)
C44 Si4 C45 111.01(12)
Si4 C43 H43A 109.5
Si4 C43 H43B 109.5
H43A C43 H43B 109.5
Si4 C43 H43C 109.5
H43A C43 H43C 109.5
H43B C43 H43C 109.5
Si4 C43 H43D 109.5
H43A C43 H43D 141.1
H43B C43 H43D 56.3
H43C C43 H43D 56.3
Si4 C43 H43E 109.5
H43A C43 H43E 56.3
H43B C43 H43E 141.1
H43C C43 H43E 56.3
H43D C43 H43E 109.5
Si4 C43 H43F 109.5
H43A C43 H43F 56.3
H43B C43 H43F 56.3
H43C C43 H43F 141.1
H43D C43 H43F 109.5
H43E C43 H43F 109.5
Si4 C44 H44A 109.5
Si4 C44 H44B 109.5
H44A C44 H44B 109.5
Si4 C44 H44C 109.5
H44A C44 H44C 109.5
H44B C44 H44C 109.5
Si4 C44 H44D 109.5
H44A C44 H44D 141.1
H44B C44 H44D 56.3
H44C C44 H44D 56.3
Si4 C44 H44E 109.5
H44A C44 H44E 56.3
H44B C44 H44E 141.1
H44C C44 H44E 56.3
H44D C44 H44E 109.5
Si4 C44 H44F 109.5
H44A C44 H44F 56.3
H44B C44 H44F 56.3
H44C C44 H44F 141.1
H44D C44 H44F 109.5
H44E C44 H44F 109.5
C47 C45 C46 108.5(3)
C47 C45 C48 110.0(2)
C46 C45 C48 108.7(2)
C47 C45 Si4 110.10(17)
C46 C45 Si4 109.92(18)
C48 C45 Si4 109.61(18)
C45 C46 H46A 111(2)
C45 C46 H46B 113(2)
H46A C46 H46B 104(3)
C45 C46 H46C 111(2)
H46A C46 H46C 111(3)
H46B C46 H46C 106(3)
C45 C47 H47A 110(2)
C45 C47 H47B 108(2)
H47A C47 H47B 106(3)
C45 C47 H47C 111.9(19)
H47A C47 H47C 109(3)
H47B C47 H47C 112(3)
C45 C48 H48A 111(2)
C45 C48 H48B 110(2)
H48A C48 H48B 115(3)
C45 C48 H48C 108.3(18)
H48A C48 H48C 102(3)
H48B C48 H48C 109(3)

loop_
_geom_bond_atom_site_label_1
_geom_bond_atom_site_label_2
_geom_bond_distance
O1 C1 1.214(3)
C1 N2 1.358(3)
C1 C4 1.532(3)
N2 C21 1.480(3)
N2 C3 1.484(3)
C3 C31 1.506(3)
C3 C4 1.582(3)
C3 H3 0.96(3)
C4 C41 1.487(3)
C4 H4 0.95(3)
C21 C23 1.527(3)
C21 C22 1.527(3)
C21 C24 1.532(3)
C22 H22A 0.99(3)
C22 H22B 0.99(3)
C22 H22C 1.05(3)
C23 H23A 1.00(3)
C23 H23B 1.01(3)
C23 H23C 1.00(3)
C24 H24A 1.02(3)
C24 H24B 0.98(3)
C24 H24C 0.96(3)
C31 C32 1.391(3)
C31 C36 1.397(3)
C32 C33 1.387(3)
C32 H32 0.96(3)
C33 C34 1.403(3)
C33 H33 0.90(3)
C34 N3 1.396(3)
C34 C35 1.408(3)
C35 C36 1.386(3)
C35 H35 0.93(3)
C36 H36 0.96(2)
N3 C37 1.452(3)
N3 C38 1.455(3)
C37 H37A 0.96(3)
C37 H37B 1.00(3)
C37 H37C 0.96(3)
C38 H38A 0.99(3)
C38 H38B 1.00(3)
C38 H38C 0.97(3)
C41 C42 1.331(3)
C41 O4 1.365(3)
C42 H42A 0.97(3)
C42 H42B 0.98(3)
O4 Si4 1.6689(15)
Si4 C43 1.858(3)
Si4 C44 1.863(3)
Si4 C45 1.878(2)
C43 H43A 0.9800
C43 H43B 0.9800
C43 H43C 0.9800
C43 H43D 0.9800
C43 H43E 0.9800
C43 H43F 0.9800
C44 H44A 0.9800
C44 H44B 0.9800
C44 H44C 0.9800
C44 H44D 0.9800
C44 H44E 0.9800
C44 H44F 0.9800
C45 C47 1.527(4)
C45 C46 1.531(4)
C45 C48 1.535(3)
C46 H46A 1.01(4)
C46 H46B 1.00(4)
C46 H46C 0.93(4)
C47 H47A 0.96(3)
C47 H47B 0.94(4)
C47 H47C 0.99(3)
C48 H48A 0.97(3)
C48 H48B 0.95(3)
C48 H48C 1.05(3)

loop_
_geom_torsion_atom_site_label_1
_geom_torsion_atom_site_label_2
_geom_torsion_atom_site_label_3
_geom_torsion_atom_site_label_4
_geom_torsion
O1 C1 N2 C21 -7.9(4)
C4 C1 N2 C21 171.2(2)
O1 C1 N2 C3 178.4(3)
C4 C1 N2 C3 -2.46(17)
C1 N2 C3 C31 -117.3(2)
C21 N2 C3 C31 69.1(3)
C1 N2 C3 C4 2.38(17)
C21 N2 C3 C4 -171.2(2)
O1 C1 C4 C41 -57.2(4)
N2 C1 C4 C41 123.7(2)
O1 C1 C4 C3 -178.6(3)
N2 C1 C4 C3 2.30(16)
N2 C3 C4 C41 -123.5(2)
C31 C3 C4 C41 -4.7(3)
N2 C3 C4 C1 -2.11(15)
C31 C3 C4 C1 116.63(19)
C1 N2 C21 C23 77.8(3)
C3 N2 C21 C23 -110.7(3)
C1 N2 C21 C22 -162.2(2)
C3 N2 C21 C22 9.3(3)
C1 N2 C21 C24 -42.9(3)
C3 N2 C21 C24 128.6(2)
N2 C3 C31 C32 -144.40(19)
C4 C3 C31 C32 115.0(2)
N2 C3 C31 C36 38.7(3)
C4 C3 C31 C36 -61.9(3)
C36 C31 C32 C33 1.0(3)
C3 C31 C32 C33 -176.1(2)
C31 C32 C33 C34 0.4(3)
C32 C33 C34 N3 -179.2(2)
C32 C33 C34 C35 -1.5(3)
N3 C34 C35 C36 178.91(19)
C33 C34 C35 C36 1.3(3)
C34 C35 C36 C31 0.1(3)
C32 C31 C36 C35 -1.2(3)
C3 C31 C36 C35 175.79(19)
C33 C34 N3 C37 -13.5(3)
C35 C34 N3 C37 169.0(2)
C33 C34 N3 C38 -155.3(2)
C35 C34 N3 C38 27.2(3)
C1 C4 C41 C42 -1.6(3)
C3 C4 C41 C42 100.8(3)
C1 C4 C41 O4 178.02(17)
C3 C4 C41 O4 -79.6(2)
C42 C41 O4 Si4 -12.8(3)
C4 C41 O4 Si4 167.63(14)
C41 O4 Si4 C43 -52.7(2)
C41 O4 Si4 C44 69.8(2)
C41 O4 Si4 C45 -171.61(18)
O4 Si4 C45 C47 61.8(2)
C43 Si4 C45 C47 -55.3(2)
C44 Si4 C45 C47 179.5(2)
O4 Si4 C45 C46 -57.6(2)
C43 Si4 C45 C46 -174.75(19)
C44 Si4 C45 C46 60.0(2)
O4 Si4 C45 C48 -177.08(18)
C43 Si4 C45 C48 65.8(2)
C44 Si4 C45 C48 -59.4(2)
